data_7238494
loop_
_publ_author_name
'Wang, Lei'
'Zhao, Lei'
'Xu, Lingyan'
'Chen, Ruixin'
'Yang, Yu'

_publ_section_title
;
 Interesting organic supramolecular structures constructed by
 piperazine/N,N&#x2032;-dimethylpiperazine with aromatic multicomponent
 acids: synthon cooperation and structural diversity
;
_journal_issue 20
_journal_name_full CrystEngComm
_journal_page_first 6998
_journal_paper_doi 10.1039/c2ce25627d
_journal_volume 14
_journal_year 2012
_chemical_formula_moiety 'C19 H23 N O6'
_chemical_formula_sum 'C19 H23 N O6'
_chemical_formula_weight 361.38
_chemical_melting_point ?
_space_group_IT_number 14
_space_group_name_Hall '-P 2ybc'
_space_group_name_H-M_alt 'P 1 21/c 1'
_symmetry_cell_setting monoclinic
_symmetry_space_group_name_H-M 'P 1 21/c 1'
_atom_sites_solution_hydrogens geom
_atom_sites_solution_primary direct
_atom_sites_solution_secondary difmap
_audit_creation_method SHELXL-97
_cell_angle_alpha 90.00
_cell_angle_beta 92.834(2)
_cell_angle_gamma 90.00
_cell_formula_units_Z 4
_cell_length_a 14.950(2)
_cell_length_b 7.5242(15)
_cell_length_c 16.563(3)
_cell_measurement_temperature 293(2)
_cell_volume 1860.8(6)
_computing_cell_refinement 'Bruker SMART'
_computing_data_collection 'Bruker SMART'
_computing_data_reduction 'Bruker SAINT'
_computing_molecular_graphics SHELXP-97
_computing_publication_material SHELXTL
_computing_structure_refinement 'SHELXL-97 (Sheldrick, 1997)'
_computing_structure_solution 'SHELXS-97 (Sheldrick, 1990)'
_diffrn_ambient_temperature 293(2)
_diffrn_measured_fraction_theta_full 0.990
_diffrn_measured_fraction_theta_max 0.990
_diffrn_radiation_monochromator graphite
_diffrn_radiation_source 'fine-focus sealed tube'
_diffrn_radiation_type MoK\a
_diffrn_radiation_wavelength 0.71073
_diffrn_reflns_av_R_equivalents 0.0219
_diffrn_reflns_av_sigmaI/netI 0.0256
_diffrn_reflns_limit_h_max 18
_diffrn_reflns_limit_h_min -11
_diffrn_reflns_limit_k_max 9
_diffrn_reflns_limit_k_min -9
_diffrn_reflns_limit_l_max 20
_diffrn_reflns_limit_l_min -19
_diffrn_reflns_number 9808
_diffrn_reflns_theta_full 25.68
_diffrn_reflns_theta_max 25.68
_diffrn_reflns_theta_min 2.73
_exptl_absorpt_coefficient_mu 0.096
_exptl_crystal_colour colourless
_exptl_crystal_density_diffrn 1.290
_exptl_crystal_density_method 'not measured'
_exptl_crystal_description block
_exptl_crystal_F_000 768
_exptl_crystal_size_max 0.25
_exptl_crystal_size_mid 0.18
_exptl_crystal_size_min 0.15
_refine_diff_density_max 0.400
_refine_diff_density_min -0.340
_refine_diff_density_rms 0.048
_refine_ls_extinction_method none
_refine_ls_goodness_of_fit_ref 1.038
_refine_ls_hydrogen_treatment constr
_refine_ls_matrix_type full
_refine_ls_number_parameters 235
_refine_ls_number_reflns 3499
_refine_ls_number_restraints 0
_refine_ls_restrained_S_all 1.038
_refine_ls_R_factor_all 0.0820
_refine_ls_R_factor_gt 0.0622
_refine_ls_shift/su_max 0.000
_refine_ls_shift/su_mean 0.000
_refine_ls_structure_factor_coef Fsqd
_refine_ls_weighting_details 'calc w=1/[\s^2^(Fo^2^)+(0.1140P)^2^+0.6161P] where P=(Fo^2^+2Fc^2^)/3'
_refine_ls_weighting_scheme calc
_refine_ls_wR_factor_gt 0.1836
_refine_ls_wR_factor_ref 0.2038
_reflns_number_gt 2551
_reflns_number_total 3499
_reflns_threshold_expression >2sigma(I)
_cod_data_source_file c2ce25627d.txt
_cod_data_source_block compound7
_cod_depositor_comments
;
The following automatic conversions were performed:

data item '_chemical_melting_point' value 'not measured' was changed
to '?' -- the value is undefined or not given.

data item '_symmetry_cell_setting' value 'Monoclinic' was changed to
'monoclinic' in accordance with the
/home/saulius/struct/COD-crude-data/automatic-downloads/DataCite-retrospective/RSC/depositions/lib/dictionaries/cif_core.dic
dictionary named 'cif_core.dic' version 2.4.2 last updated on
2011-04-26.

Automatic conversion script
Id: cif_fix_values 6909 2019-04-08 15:41:33Z antanas 
;
_cod_original_sg_symbol_H-M P21/c
_cod_database_code 7238494

loop_
_symmetry_equiv_pos_as_xyz
'x, y, z'
'-x, y+1/2, -z+1/2'
'-x, -y, -z'
'x, -y-1/2, z-1/2'

loop_
_atom_site_label
_atom_site_type_symbol
_atom_site_fract_x
_atom_site_fract_y
_atom_site_fract_z
_atom_site_U_iso_or_equiv
_atom_site_adp_type
_atom_site_occupancy
_atom_site_symmetry_multiplicity
_atom_site_calc_flag
O8 O 0.16639(13) 0.1705(2) 0.61720(11) 0.0607(5) Uani 1 1 d
O4 O 0.29855(13) -0.0546(3) 0.64534(12) 0.0666(6) Uani 1 1 d
C17 C 0.14115(18) 0.3204(3) 0.64129(16) 0.0509(6) Uani 1 1 d
O7 O 0.07383(15) 0.3942(3) 0.60777(13) 0.0775(7) Uani 1 1 d
H7 H 0.0654 0.4904 0.6295 0.080 Uiso 1 1 calc
O6 O 0.08575(15) 0.6570(3) 0.70080(12) 0.0743(6) Uani 1 1 d
H6 H 0.0627 0.5894 0.6670 0.080 Uiso 1 1 calc
C12 C 0.16020(17) 0.5818(3) 0.73441(15) 0.0497(6) Uani 1 1 d
O3 O 0.23368(14) -0.2165(3) 0.54695(14) 0.0808(7) Uani 1 1 d
C11 C 0.19021(16) 0.4143(3) 0.70938(14) 0.0455(6) Uani 1 1 d
C16 C 0.26697(17) 0.3430(4) 0.74786(17) 0.0561(7) Uani 1 1 d
H16 H 0.2881 0.2330 0.7317 0.080 Uiso 1 1 calc
C4 C 0.36729(16) -0.3259(3) 0.61163(15) 0.0486(6) Uani 1 1 d
O2 O 0.30097(15) -0.5205(3) 0.51023(13) 0.0817(7) Uani 1 1 d
H2 H 0.2641 -0.4398 0.5088 0.080 Uiso 1 1 calc
C10 C 0.29443(18) -0.1953(4) 0.59830(16) 0.0551(7) Uani 1 1 d
C13 C 0.20704(19) 0.6769(3) 0.79563(16) 0.0556(7) Uani 1 1 d
C5 C 0.36668(17) -0.4838(4) 0.56672(15) 0.0549(7) Uani 1 1 d
C14 C 0.2819(2) 0.5984(4) 0.83220(18) 0.0671(8) Uani 1 1 d
H14 H 0.3132 0.6588 0.8736 0.080 Uiso 1 1 calc
C9 C 0.43635(19) -0.2962(4) 0.66940(17) 0.0610(7) Uani 1 1 d
H9 H 0.4370 -0.1925 0.7000 0.080 Uiso 1 1 calc
C7 C 0.5010(2) -0.5721(5) 0.6357(2) 0.0745(9) Uani 1 1 d
H7A H 0.5471 -0.6541 0.6443 0.080 Uiso 1 1 calc
C18 C 0.1753(3) 0.8582(4) 0.8188(2) 0.0791(10) Uani 1 1 d
H18A H 0.1227 0.8885 0.7862 0.080 Uiso 1 1 calc
H18B H 0.2215 0.9437 0.8102 0.080 Uiso 1 1 calc
H18C H 0.1616 0.8583 0.8748 0.080 Uiso 1 1 calc
C6 C 0.4343(2) -0.6092(4) 0.57850(18) 0.0636(8) Uani 1 1 d
C15 C 0.31177(19) 0.4332(5) 0.80930(18) 0.0684(8) Uani 1 1 d
H15 H 0.3622 0.3832 0.8355 0.080 Uiso 1 1 calc
C8 C 0.5029(2) -0.4176(5) 0.6815(2) 0.0752(9) Uani 1 1 d
H8 H 0.5492 -0.3974 0.7200 0.080 Uiso 1 1 calc
C19 C 0.4350(3) -0.7760(5) 0.5301(2) 0.0927(11) Uani 1 1 d
H19A H 0.3833 -0.7789 0.4934 0.080 Uiso 1 1 calc
H19B H 0.4338 -0.8766 0.5657 0.080 Uiso 1 1 calc
H19C H 0.4883 -0.7801 0.5001 0.080 Uiso 1 1 calc
N1 N 0.06310(13) 0.1302(2) 0.47461(11) 0.0453(5) Uani 1 1 d
H1N H 0.0924 0.1467 0.5235 0.080 Uiso 1 1 calc
C3 C -0.03207(16) 0.1747(3) 0.48309(15) 0.0492(6) Uani 1 1 d
H3A H -0.0651 0.1559 0.4319 0.080 Uiso 1 1 calc
H3B H -0.0375 0.2990 0.4975 0.080 Uiso 1 1 calc
C2 C 0.07115(16) -0.0605(3) 0.45266(15) 0.0478(6) Uani 1 1 d
H2A H 0.1337 -0.0906 0.4475 0.080 Uiso 1 1 calc
H2B H 0.0396 -0.0823 0.4010 0.080 Uiso 1 1 calc
C1 C 0.1055(2) 0.2478(4) 0.41484(19) 0.0678(8) Uani 1 1 d
H1A H 0.0988 0.3697 0.4305 0.080 Uiso 1 1 calc
H1B H 0.0770 0.2297 0.3623 0.080 Uiso 1 1 calc
H1C H 0.1680 0.2196 0.4133 0.080 Uiso 1 1 calc

loop_
_atom_site_aniso_label
_atom_site_aniso_U_11
_atom_site_aniso_U_22
_atom_site_aniso_U_33
_atom_site_aniso_U_23
_atom_site_aniso_U_13
_atom_site_aniso_U_12
O8 0.0705(12) 0.0460(10) 0.0650(12) -0.0098(8) -0.0020(9) 0.0081(8)
O4 0.0699(13) 0.0585(11) 0.0711(13) -0.0042(10) 0.0022(10) 0.0088(9)
C17 0.0590(15) 0.0408(13) 0.0530(14) -0.0003(11) 0.0029(12) 0.0040(11)
O7 0.0852(14) 0.0640(12) 0.0805(14) -0.0215(11) -0.0254(12) 0.0232(11)
O6 0.0923(15) 0.0556(11) 0.0734(13) -0.0078(10) -0.0125(11) 0.0247(11)
C12 0.0581(15) 0.0438(13) 0.0478(13) 0.0059(11) 0.0088(11) 0.0007(11)
O3 0.0649(13) 0.0910(16) 0.0844(15) -0.0082(12) -0.0185(12) 0.0206(11)
C11 0.0511(14) 0.0401(12) 0.0458(13) 0.0012(10) 0.0058(11) -0.0010(10)
C16 0.0502(14) 0.0578(15) 0.0602(16) -0.0039(12) 0.0028(12) 0.0037(12)
C4 0.0447(13) 0.0550(14) 0.0464(13) 0.0041(11) 0.0062(10) -0.0011(11)
O2 0.0853(15) 0.0797(15) 0.0783(15) -0.0170(12) -0.0152(12) 0.0001(12)
C10 0.0515(15) 0.0603(16) 0.0538(15) 0.0078(13) 0.0068(12) 0.0028(12)
C13 0.0708(18) 0.0474(14) 0.0501(15) -0.0045(11) 0.0196(13) -0.0126(13)
C5 0.0557(15) 0.0583(16) 0.0514(15) 0.0046(12) 0.0093(12) -0.0033(12)
C14 0.0633(18) 0.081(2) 0.0579(17) -0.0176(15) 0.0076(14) -0.0213(16)
C9 0.0598(16) 0.0633(17) 0.0592(16) 0.0018(13) -0.0023(13) 0.0004(13)
C7 0.0629(18) 0.079(2) 0.082(2) 0.0208(18) 0.0138(17) 0.0228(16)
C18 0.119(3) 0.0515(17) 0.0692(19) -0.0115(14) 0.0253(19) -0.0105(17)
C6 0.0746(19) 0.0548(16) 0.0634(18) 0.0090(13) 0.0243(15) 0.0084(14)
C15 0.0525(16) 0.087(2) 0.0656(18) -0.0067(16) -0.0022(13) 0.0018(15)
C8 0.0598(18) 0.084(2) 0.080(2) 0.0120(17) -0.0118(15) 0.0047(16)
C19 0.125(3) 0.066(2) 0.090(2) -0.0024(18) 0.032(2) 0.013(2)
N1 0.0501(11) 0.0416(11) 0.0444(11) 0.0012(8) 0.0037(8) -0.0004(9)
C3 0.0509(14) 0.0403(12) 0.0565(15) 0.0033(10) 0.0052(11) 0.0117(10)
C2 0.0473(13) 0.0449(13) 0.0516(14) -0.0017(10) 0.0064(10) 0.0105(10)
C1 0.0692(18) 0.0622(17) 0.0735(19) 0.0174(14) 0.0184(15) -0.0033(14)

loop_
_atom_type_symbol
_atom_type_description
_atom_type_scat_dispersion_real
_atom_type_scat_dispersion_imag
_atom_type_scat_source
C C 0.0033 0.0016 'International Tables Vol C Tables 4.2.6.8 and 6.1.1.4'
H H 0.0000 0.0000 'International Tables Vol C Tables 4.2.6.8 and 6.1.1.4'
N N 0.0061 0.0033 'International Tables Vol C Tables 4.2.6.8 and 6.1.1.4'
O O 0.0106 0.0060 'International Tables Vol C Tables 4.2.6.8 and 6.1.1.4'

loop_
_geom_angle_atom_site_label_1
_geom_angle_atom_site_label_2
_geom_angle_atom_site_label_3
_geom_angle
_geom_angle_site_symmetry_1
_geom_angle_site_symmetry_3
O7 C17 O8 120.1(2) . .
O7 C17 C11 118.6(2) . .
O8 C17 C11 121.3(2) . .
C17 O7 H7 109.5 . .
C12 O6 H6 109.5 . .
O6 C12 C13 117.3(2) . .
O6 C12 C11 121.6(2) . .
C13 C12 C11 121.0(2) . .
C16 C11 C12 118.5(2) . .
C16 C11 C17 121.8(2) . .
C12 C11 C17 119.7(2) . .
C15 C16 C11 120.7(3) . .
C15 C16 H16 119.6 . .
C11 C16 H16 119.6 . .
C9 C4 C5 119.1(2) . .
C9 C4 C10 120.9(2) . .
C5 C4 C10 120.0(2) . .
C5 O2 H2 109.5 . .
O3 C10 O4 121.9(3) . .
O3 C10 C4 122.3(3) . .
O4 C10 C4 115.8(2) . .
C14 C13 C12 117.8(2) . .
C14 C13 C18 122.5(3) . .
C12 C13 C18 119.8(3) . .
O2 C5 C6 117.2(3) . .
O2 C5 C4 121.8(2) . .
C6 C5 C4 121.0(3) . .
C13 C14 C15 122.1(3) . .
C13 C14 H14 118.9 . .
C15 C14 H14 118.9 . .
C8 C9 C4 120.4(3) . .
C8 C9 H9 119.8 . .
C4 C9 H9 119.8 . .
C6 C7 C8 122.9(3) . .
C6 C7 H7A 118.6 . .
C8 C7 H7A 118.6 . .
C13 C18 H18A 109.5 . .
C13 C18 H18B 109.5 . .
H18A C18 H18B 109.5 . .
C13 C18 H18C 109.5 . .
H18A C18 H18C 109.5 . .
H18B C18 H18C 109.5 . .
C7 C6 C5 117.3(3) . .
C7 C6 C19 121.3(3) . .
C5 C6 C19 121.4(3) . .
C16 C15 C14 119.8(3) . .
C16 C15 H15 120.1 . .
C14 C15 H15 120.1 . .
C9 C8 C7 119.3(3) . .
C9 C8 H8 120.4 . .
C7 C8 H8 120.4 . .
C6 C19 H19A 109.5 . .
C6 C19 H19B 109.5 . .
H19A C19 H19B 109.5 . .
C6 C19 H19C 109.5 . .
H19A C19 H19C 109.5 . .
H19B C19 H19C 109.5 . .
C3 N1 C2 109.41(18) . .
C3 N1 C1 111.8(2) . .
C2 N1 C1 111.6(2) . .
C3 N1 H1N 108.0 . .
C2 N1 H1N 108.0 . .
C1 N1 H1N 108.0 . .
N1 C3 C2 110.31(19) . 3_556
N1 C3 H3A 109.6 . .
C2 C3 H3A 109.6 3_556 .
N1 C3 H3B 109.6 . .
C2 C3 H3B 109.6 3_556 .
H3A C3 H3B 108.1 . .
N1 C2 C3 109.80(19) . 3_556
N1 C2 H2A 109.7 . .
C3 C2 H2A 109.7 3_556 .
N1 C2 H2B 109.7 . .
C3 C2 H2B 109.7 3_556 .
H2A C2 H2B 108.2 . .
N1 C1 H1A 109.5 . .
N1 C1 H1B 109.5 . .
H1A C1 H1B 109.5 . .
N1 C1 H1C 109.5 . .
H1A C1 H1C 109.5 . .
H1B C1 H1C 109.5 . .

loop_
_geom_bond_atom_site_label_1
_geom_bond_atom_site_label_2
_geom_bond_distance
_geom_bond_site_symmetry_2
O8 C17 1.261(3) .
O4 C10 1.314(3) .
C17 O7 1.255(3) .
C17 C11 1.492(4) .
O7 H7 0.8200 .
O6 C12 1.344(3) .
O6 H6 0.8200 .
C12 C13 1.400(4) .
C12 C11 1.407(3) .
O3 C10 1.223(3) .
C11 C16 1.392(4) .
C16 C15 1.370(4) .
C16 H16 0.9300 .
C4 C9 1.391(4) .
C4 C5 1.402(4) .
C4 C10 1.475(4) .
O2 C5 1.351(3) .
O2 H2 0.8200 .
C13 C14 1.378(4) .
C13 C18 1.500(4) .
C5 C6 1.389(4) .
C14 C15 1.381(4) .
C14 H14 0.9300 .
C9 C8 1.358(4) .
C9 H9 0.9300 .
C7 C6 1.370(4) .
C7 C8 1.387(5) .
C7 H7A 0.9300 .
C18 H18A 0.9600 .
C18 H18B 0.9600 .
C18 H18C 0.9600 .
C6 C19 1.490(5) .
C15 H15 0.9300 .
C8 H8 0.9300 .
C19 H19A 0.9600 .
C19 H19B 0.9600 .
C19 H19C 0.9600 .
N1 C3 1.475(3) .
N1 C2 1.487(3) .
N1 C1 1.492(3) .
N1 H1N 0.9100 .
C3 C2 1.508(3) 3_556
C3 H3A 0.9700 .
C3 H3B 0.9700 .
C2 C3 1.508(3) 3_556
C2 H2A 0.9700 .
C2 H2B 0.9700 .
C1 H1A 0.9600 .
C1 H1B 0.9600 .
C1 H1C 0.9600 .
